data_1577326
loop_
_publ_author_name
'Liu, Qiang'
'Yan, Chenxu'
'Li, Xie'
'Huang, Haiyang'
'Fan, Zheyu'
'Zhang, Jizhan'
'Zhang, Weiwei'
'Shi, Ping'
'Zhao, Yuzheng'
'Guo, Zhiqian'
'Zhu, Weihong'

_publ_section_title
;
 Hydroxyl-radical-specific cascade photogeneration for oxygen-chain
 photocatalytic therapy
;
_journal_name_full 'Chemical Science'
_journal_paper_doi 10.1039/D6SC03309A
_journal_year 2026
_chemical_formula_moiety 'C40 H32 N4 O2 S'
_chemical_formula_sum 'C40 H32 N4 O2 S'
_chemical_formula_weight 632.75
_chemical_name_systematic LQM-FTPA-OME
_space_group_crystal_system monoclinic
_space_group_IT_number 7
_space_group_name_Hall 'P -2yc'
_space_group_name_H-M_alt 'P 1 c 1'
_atom_sites_solution_hydrogens geom
_audit_creation_date 2025-04-03
_audit_creation_method
;
Olex2 1.5
(compiled 2024.02.16 svn.r378c4104 for OlexSys, GUI svn.r6928)
;
_audit_update_record
;
2025-08-22 deposited with the CCDC.	2026-06-01 downloaded from the CCDC.
;
_cell_angle_alpha 90
_cell_angle_beta 91.497(6)
_cell_angle_gamma 90
_cell_formula_units_Z 4
_cell_length_a 27.7694(19)
_cell_length_b 17.0346(10)
_cell_length_c 7.0579(5)
_cell_measurement_reflns_used 2856
_cell_measurement_temperature 200.00
_cell_measurement_theta_max 68.222
_cell_measurement_theta_min 3.043
_cell_volume 3337.5(4)
_computing_cell_refinement 'SAINT V8.40B (?, 2016)'
_computing_data_reduction 'SAINT V8.40B (?, 2016)'
_computing_molecular_graphics 'Olex2 1.5 (Dolomanov et al., 2009)'
_computing_publication_material 'Olex2 1.5 (Dolomanov et al., 2009)'
_computing_structure_refinement 'SHELXL 2018/3 (Sheldrick, 2015)'
_computing_structure_solution 'SHELXT 2018/2 (Sheldrick, 2018)'
_diffrn_ambient_temperature 200.00
_diffrn_detector 'photon counting detector'
_diffrn_detector_area_resol_mean 7.9
_diffrn_detector_type 'PHOTON III detector'
_diffrn_measured_fraction_theta_full 1.000
_diffrn_measured_fraction_theta_max 1.000
_diffrn_measurement_device 'three-circle diffractometer'
_diffrn_measurement_device_type 'Bruker D8 Venture PHOTON III'
_diffrn_measurement_method '\f and \w scans'
_diffrn_radiation_monochromator 'mirror optics'
_diffrn_radiation_probe x-ray
_diffrn_radiation_type CuK\a
_diffrn_radiation_wavelength 1.54178
_diffrn_reflns_av_R_equivalents 0.1273
_diffrn_reflns_av_unetI/netI 0.1119
_diffrn_reflns_Laue_measured_fraction_full 1.000
_diffrn_reflns_Laue_measured_fraction_max 1.000
_diffrn_reflns_limit_h_max 33
_diffrn_reflns_limit_h_min -33
_diffrn_reflns_limit_k_max 20
_diffrn_reflns_limit_k_min -20
_diffrn_reflns_limit_l_max 8
_diffrn_reflns_limit_l_min -8
_diffrn_reflns_number 44429
_diffrn_reflns_point_group_measured_fraction_full 0.978
_diffrn_reflns_point_group_measured_fraction_max 0.978
_diffrn_reflns_theta_full 66.592
_diffrn_reflns_theta_max 66.592
_diffrn_reflns_theta_min 2.594
_diffrn_source 'microfocus sealed X-ray tube'
_diffrn_source_current 1.0
_diffrn_source_power 0.05
_diffrn_source_type 'Incoatec I\ms Diamond II'
_diffrn_source_voltage 50.0
_exptl_absorpt_coefficient_mu 1.185
_exptl_absorpt_correction_T_max 0.7531
_exptl_absorpt_correction_T_min 0.4718
_exptl_absorpt_correction_type multi-scan
_exptl_absorpt_process_details
;
SADABS-2016/2 (Bruker,2016/2) was used for absorption correction.
wR2(int) was 0.1291 before and 0.0918 after correction.
The Ratio of minimum to maximum transmission is 0.6265.
The \l/2 correction factor is Not present.
;
_exptl_crystal_colour 'dark black'
_exptl_crystal_colour_modifier dark
_exptl_crystal_colour_primary black
_exptl_crystal_density_diffrn 1.259
_exptl_crystal_description plate
_exptl_crystal_F_000 1328
_exptl_crystal_size_max 0.059
_exptl_crystal_size_mid 0.035
_exptl_crystal_size_min 0.008
_refine_diff_density_max 0.324
_refine_diff_density_min -0.224
_refine_diff_density_rms 0.045
_refine_ls_abs_structure_details
;
 Refined as an inversion twin.
;
_refine_ls_abs_structure_Flack 0.05(4)
_refine_ls_extinction_method none
_refine_ls_goodness_of_fit_ref 1.037
_refine_ls_hydrogen_treatment constr
_refine_ls_matrix_type full
_refine_ls_number_parameters 856
_refine_ls_number_reflns 11558
_refine_ls_number_restraints 2
_refine_ls_restrained_S_all 1.037
_refine_ls_R_factor_all 0.1043
_refine_ls_R_factor_gt 0.0707
_refine_ls_shift/su_max 0.000
_refine_ls_shift/su_mean 0.000
_refine_ls_structure_factor_coef Fsqd
_refine_ls_weighting_details 'w=1/[\s^2^(Fo^2^)+(0.0368P)^2^+2.1951P] where P=(Fo^2^+2Fc^2^)/3'
_refine_ls_weighting_scheme calc
_refine_ls_wR_factor_gt 0.1731
_refine_ls_wR_factor_ref 0.1948
_reflns_Friedel_coverage 0.953
_reflns_Friedel_fraction_full 0.956
_reflns_Friedel_fraction_max 0.956
_reflns_number_gt 7645
_reflns_number_total 11558
_reflns_threshold_expression 'I > 2\s(I)'
_cod_data_source_file d6sc03309a2.cif
_cod_data_source_block cu_20250331_y13230014_ftpa_omea_a
_cod_database_code 1577326
_shelx_shelxl_version_number 2018/3
_shelx_space_group_comment
;
The symmetry employed for this shelxl refinement is uniquely defined
by the following loop, which should always be used as a source of
symmetry information in preference to the above space-group names.
They are only intended as comments.
;
_olex2_refinement_description
;
1. Twinned data refinement
 Scales: 0.95(4)
 0.05(4)
2. Fixed Uiso
 At 1.2 times of:
  All C(H) groups, All C(H,H) groups
 At 1.5 times of:
  All C(H,H,H) groups
3.a Secondary CH2 refined with riding coordinates:
 C00V(H00A,H00B), C01I(H01E,H01I)
3.b Aromatic/amide H refined with riding coordinates:
 C00G(H00G), C00I(H00I), C00J(H00J), C00K(H00K), C00N(H00N), C00Q(H00Q),
 C00S(H00S), C00U(H00U), C00Y(H00Y), C00Z(H00Z), C010(H010), C011(H011),
 C012(H012), C013(H013), C018(H018), C019(H019), C01B(H01B), C01F(H01F),
 C01G(H01G), C01H(H01H), C01K(H01K), C01M(H01M), C01N(H01N), C01P(H01P),
 C01T(H01T), C01V(H01V), C01W(H01W), C01X(H01X), C01Z(H01Z), C022(H022),
 C024(H024), C025(H025), C026(H026), C027(H027), C029(H029), C02C(H02C),
 C02F(H02M), C02G(H02N), C02H(H02H), C02I(H02I), C02J(H02O), C02L(H02S)
3.c Idealised Me refined as rotating group:
 C1(H1A,H1B,H1C), C01J(H01A,H01C,H01D), C021(H02E,H02F,H02G), C02D(H02A,H02B,
 H02D), C02E(H02J,H02K,H02L), C02K(H02P,H02Q,H02R)
;
_olex2_submission_special_instructions 'No special instructions were received'

loop_
_space_group_symop_operation_xyz
'x, y, z'
'x, -y, z+1/2'

loop_
_atom_site_label
_atom_site_type_symbol
_atom_site_fract_x
_atom_site_fract_y
_atom_site_fract_z
_atom_site_U_iso_or_equiv
_atom_site_adp_type
_atom_site_occupancy
_atom_site_site_symmetry_order
_atom_site_calc_flag
_atom_site_refinement_flags_posn
_atom_site_refinement_flags_adp
_atom_site_refinement_flags_occupancy
_atom_site_disorder_assembly
_atom_site_disorder_group
S001 S 0.69097(8) 0.10748(12) 1.0332(3) 0.0614(8) Uani 1 1 d . . . . .
S002 S 0.31186(8) 0.60899(12) 0.6086(3) 0.0637(8) Uani 1 1 d . . . . .
O1 O 0.1743(3) 0.0705(4) -0.0818(11) 0.0805(19) Uani 1 1 d . . . . .
O2 O -0.0398(3) 0.4061(7) 0.5805(18) 0.128(4) Uani 1 1 d . . . . .
O3 O 0.8310(2) -0.4286(4) 0.3774(10) 0.0744(18) Uani 1 1 d . . . . .
N003 N 0.6160(2) 0.3998(4) 1.1350(8) 0.0494(16) Uani 1 1 d . . . . .
N006 N 0.3837(2) 0.9011(4) 0.7106(10) 0.0544(17) Uani 1 1 d . . . . .
N007 N 0.7038(3) 0.6956(5) 1.1653(11) 0.069(2) Uani 1 1 d . . . . .
C1 C 1.0559(6) -0.0767(12) 1.276(3) 0.164(8) Uani 1 1 d . . . . .
H1A H 1.090437 -0.064765 1.285212 0.246 Uiso 1 1 calc R U . . .
H1B H 1.049029 -0.122608 1.354424 0.246 Uiso 1 1 calc R U . . .
H1C H 1.037500 -0.031576 1.320318 0.246 Uiso 1 1 calc R U . . .
C009 C 0.6624(3) 0.6936(4) 1.1495(10) 0.0500(19) Uani 1 1 d . . . . .
C00C C 0.4091(3) 0.9716(4) 0.7433(11) 0.0492(19) Uani 1 1 d . . . . .
C00D C 0.5947(3) 0.3283(5) 1.0937(11) 0.055(2) Uani 1 1 d . . . . .
N00E N 0.4365(3) 1.3185(4) 0.7344(13) 0.079(2) Uani 1 1 d . . . . .
C00F C 0.4122(3) 1.1147(5) 0.7463(10) 0.0512(19) Uani 1 1 d . . . . .
C00G C 0.6139(3) 0.5420(4) 1.1368(10) 0.0469(18) Uani 1 1 d . . . . .
H00G H 0.647115 0.543215 1.172533 0.056 Uiso 1 1 calc R U . . .
C00H C 0.6120(3) 0.6877(4) 1.1261(10) 0.0502(19) Uani 1 1 d . . . . .
C00I C 0.4796(3) 0.8954(5) 0.8294(11) 0.0536(19) Uani 1 1 d . . . . .
H00I H 0.512459 0.892506 0.869882 0.064 Uiso 1 1 calc R U . . .
C00J C 0.5384(3) 0.6091(5) 1.0680(11) 0.0535(19) Uani 1 1 d . . . . .
H00J H 0.520325 0.656288 1.054982 0.064 Uiso 1 1 calc R U . . .
C00K C 0.4839(3) 1.0394(5) 0.8177(11) 0.056(2) Uani 1 1 d . . . . .
H00K H 0.517215 1.037835 0.852354 0.067 Uiso 1 1 calc R U . . .
C00M C 0.5413(3) 0.4675(4) 1.0633(11) 0.0514(19) Uani 1 1 d . . . . .
C00N C 0.6122(3) 0.0389(5) 1.1076(12) 0.060(2) Uani 1 1 d . . . . .
H00N H 0.579648 0.029802 1.139679 0.071 Uiso 1 1 calc R U . . .
C00O C 0.3393(4) 1.1954(5) 0.7080(11) 0.055(2) Uani 1 1 d . . . . .
N00P N 0.2975(3) 1.1970(5) 0.6987(13) 0.077(2) Uani 1 1 d . . . . .
C00Q C 0.6454(3) -0.0214(5) 1.0826(12) 0.060(2) Uani 1 1 d . . . . .
H00Q H 0.637553 -0.075546 1.092497 0.072 Uiso 1 1 calc R U . . .
C00R C 0.4152(3) 1.2604(5) 0.7330(12) 0.059(2) Uani 1 1 d . . . . .
C00S C 0.6051(3) 0.1856(5) 1.1056(11) 0.057(2) Uani 1 1 d . . . . .
H00S H 0.571793 0.181935 1.131131 0.068 Uiso 1 1 calc R U . . .
C00T C 0.5883(3) 0.6135(5) 1.1098(11) 0.0515(19) Uani 1 1 d . . . . .
C00U C 0.4623(3) 1.1103(5) 0.7886(11) 0.056(2) Uani 1 1 d . . . . .
H00U H 0.480957 1.157022 0.796719 0.067 Uiso 1 1 calc R U . . .
C00V C 0.6656(3) 0.4013(5) 1.2179(13) 0.059(2) Uani 1 1 d . . . . .
H00A H 0.671572 0.350424 1.282268 0.071 Uiso 1 1 calc R U . . .
H00B H 0.667059 0.442625 1.316443 0.071 Uiso 1 1 calc R U . . .
N00W N 0.5650(3) 0.8174(5) 1.1008(13) 0.078(2) Uani 1 1 d . . . . .
N2 N 0.8559(3) -0.1767(5) 0.8761(14) 0.086(3) Uani 1 1 d . . . . .
C00X C 0.4051(3) 0.8291(5) 0.7431(11) 0.054(2) Uani 1 1 d . . . . .
C00Y C 0.4535(3) 0.8282(5) 0.8027(12) 0.059(2) Uani 1 1 d . . . . .
H00Y H 0.468811 0.779060 0.825432 0.071 Uiso 1 1 calc R U . . .
C00Z C 0.3898(3) 0.5393(5) 0.7057(12) 0.058(2) Uani 1 1 d . . . . .
H00Z H 0.422350 0.529488 0.743833 0.070 Uiso 1 1 calc R U . . .
C2 C 0.5908(3) 0.4704(4) 1.1113(10) 0.0475(18) Uani 1 1 d . . . . .
C010 C 0.3865(3) 1.0447(5) 0.7211(11) 0.0506(19) Uani 1 1 d . . . . .
H010 H 0.353091 1.046834 0.688420 0.061 Uiso 1 1 calc R U . . .
C011 C 0.2262(3) 0.4978(5) 0.5043(14) 0.068(2) Uani 1 1 d . . . . .
H011 H 0.224394 0.553475 0.499216 0.082 Uiso 1 1 calc R U . . .
C012 C 0.6238(3) 0.2583(5) 1.0953(11) 0.0538(19) Uani 1 1 d . . . . .
H012 H 0.657782 0.263711 1.088707 0.065 Uiso 1 1 calc R U . . .
C013 C 0.3965(3) 0.6860(5) 0.7177(12) 0.059(2) Uani 1 1 d . . . . .
H013 H 0.429914 0.682232 0.748620 0.070 Uiso 1 1 calc R U . . .
C014 C 0.6308(3) 0.1125(5) 1.0816(11) 0.059(2) Uani 1 1 d . . . . .
C015 C 0.9033(4) -0.1536(7) 0.9339(18) 0.085(3) Uani 1 1 d . . . . .
C016 C 0.2688(3) 0.4625(5) 0.5628(12) 0.061(2) Uani 1 1 d . . . . .
C017 C 0.6908(3) 0.0059(5) 1.0420(11) 0.055(2) Uani 1 1 d . . . . .
C018 C 0.3569(3) 0.4802(5) 0.6688(13) 0.062(2) Uani 1 1 d . . . . .
H018 H 0.364432 0.426005 0.680803 0.074 Uiso 1 1 calc R U . . .
C019 C 0.5459(3) 0.3269(5) 1.0448(12) 0.058(2) Uani 1 1 d . . . . .
H019 H 0.530607 0.277835 1.021319 0.070 Uiso 1 1 calc R U . . .
C01A C 0.3121(3) 0.5074(5) 0.6128(13) 0.061(2) Uani 1 1 d . . . . .
C01B C 0.5192(3) 0.3946(5) 1.0296(11) 0.057(2) Uani 1 1 d . . . . .
H01B H 0.485896 0.392047 0.996234 0.069 Uiso 1 1 calc R U . . .
C01C C 0.5858(3) 0.7593(5) 1.1092(13) 0.059(2) Uani 1 1 d . . . . .
C01E C 0.7339(3) -0.0390(5) 1.0060(12) 0.062(2) Uani 1 1 d . . . . .
C01F C 0.3776(3) 0.7585(5) 0.7116(12) 0.058(2) Uani 1 1 d . . . . .
H01F H 0.344050 0.763518 0.684842 0.070 Uiso 1 1 calc R U . . .
C01G C 0.5157(3) 0.5396(5) 1.0462(12) 0.059(2) Uani 1 1 d . . . . .
H01G H 0.482003 0.538755 1.018895 0.071 Uiso 1 1 calc R U . . .
C01H C 0.7777(3) -0.0039(5) 0.9606(14) 0.069(2) Uani 1 1 d . . . . .
H01H H 0.780027 0.051709 0.956660 0.082 Uiso 1 1 calc R U . . .
C01I C 0.3342(3) 0.9048(5) 0.6328(11) 0.056(2) Uani 1 1 d . . . . .
H01E H 0.328227 0.857952 0.552632 0.067 Uiso 1 1 calc R U . . .
H01I H 0.331134 0.951618 0.550203 0.067 Uiso 1 1 calc R U . . .
C01J C 0.7055(3) 0.4153(6) 1.0852(14) 0.066(2) Uani 1 1 d . . . . .
H01A H 0.703012 0.377869 0.979926 0.099 Uiso 1 1 calc R U . . .
H01C H 0.736503 0.408263 1.152717 0.099 Uiso 1 1 calc R U . . .
H01D H 0.703308 0.468937 1.035635 0.099 Uiso 1 1 calc R U . . .
C01K C 0.7328(3) -0.1215(5) 1.0141(13) 0.064(2) Uani 1 1 d . . . . .
H01K H 0.703927 -0.147141 1.048238 0.077 Uiso 1 1 calc R U . . .
C01M C 0.8173(4) -0.0488(6) 0.9217(15) 0.075(3) Uani 1 1 d . . . . .
H01M H 0.846629 -0.023503 0.891903 0.090 Uiso 1 1 calc R U . . .
C01N C 0.1860(3) 0.4541(6) 0.4531(16) 0.077(3) Uani 1 1 d . . . . .
H01N H 0.157062 0.479877 0.414073 0.092 Uiso 1 1 calc R U . . .
C01P C 0.2298(4) 0.3367(6) 0.5197(16) 0.078(3) Uani 1 1 d . . . . .
H01P H 0.231458 0.281107 0.526334 0.093 Uiso 1 1 calc R U . . .
C01Q C 0.8362(3) -0.3637(6) 0.4934(15) 0.070(2) Uani 1 1 d . . . . .
C01R C 0.3714(3) 0.6137(5) 0.6823(13) 0.065(2) Uani 1 1 d . . . . .
C01S C 0.1695(3) 0.1363(5) 0.0323(16) 0.072(3) Uani 1 1 d . . . . .
C01T C 0.8122(3) -0.2938(6) 0.4635(15) 0.071(2) Uani 1 1 d . . . . .
H01T H 0.790678 -0.287894 0.357430 0.085 Uiso 1 1 calc R U . . .
C01U C 0.8155(4) -0.1294(6) 0.9249(15) 0.076(3) Uani 1 1 d . . . . .
C01V C 0.7731(3) -0.1663(5) 0.9732(15) 0.073(3) Uani 1 1 d . . . . .
H01V H 0.771508 -0.221934 0.978377 0.088 Uiso 1 1 calc R U . . .
C01W C 0.2692(3) 0.3804(5) 0.5709(13) 0.066(2) Uani 1 1 d . . . . .
H01W H 0.297728 0.354260 0.613282 0.079 Uiso 1 1 calc R U . . .
C01X C 0.1932(4) 0.2059(5) 0.0022(16) 0.077(3) Uani 1 1 d . . . . .
H01X H 0.214600 0.211112 -0.099979 0.092 Uiso 1 1 calc R U . . .
C01Y C 0.8488(3) -0.2399(6) 0.7511(14) 0.072(2) Uani 1 1 d . . . . .
C01Z C 0.8194(4) -0.2330(6) 0.5872(17) 0.081(3) Uani 1 1 d . . . . .
H01Z H 0.803996 -0.184202 0.561369 0.097 Uiso 1 1 calc R U . . .
C3 C 0.4583(3) 0.9676(5) 0.7977(10) 0.0512(19) Uani 1 1 d . . . . .
C020 C 0.1877(4) 0.3724(6) 0.4584(15) 0.076(3) Uani 1 1 d . . . . .
C021 C 0.2960(3) 0.9087(6) 0.7802(14) 0.072(3) Uani 1 1 d . . . . .
H02E H 0.264221 0.913644 0.717459 0.108 Uiso 1 1 calc R U . . .
H02F H 0.301857 0.954328 0.862247 0.108 Uiso 1 1 calc R U . . .
H02G H 0.296993 0.860739 0.856817 0.108 Uiso 1 1 calc R U . . .
C022 C 0.8655(4) -0.3724(6) 0.6540(15) 0.078(3) Uani 1 1 d . . . . .
H022 H 0.881479 -0.420872 0.677025 0.094 Uiso 1 1 calc R U . . .
C023 C 0.1552(4) 0.2614(6) 0.2754(15) 0.074(3) Uani 1 1 d . . . . .
C024 C 0.1854(4) 0.2682(6) 0.1227(17) 0.083(3) Uani 1 1 d . . . . .
H024 H 0.201084 0.316776 0.100685 0.100 Uiso 1 1 calc R U . . .
C025 C 0.8716(3) -0.3113(6) 0.7811(15) 0.075(3) Uani 1 1 d . . . . .
H025 H 0.891763 -0.318416 0.890609 0.090 Uiso 1 1 calc R U . . .
C026 C 0.1384(4) 0.1287(6) 0.1804(17) 0.081(3) Uani 1 1 d . . . . .
H026 H 0.121496 0.080835 0.197392 0.097 Uiso 1 1 calc R U . . .
C027 C 0.1317(4) 0.1903(6) 0.3037(15) 0.079(3) Uani 1 1 d . . . . .
H027 H 0.111112 0.184160 0.407963 0.095 Uiso 1 1 calc R U . . .
C028 C 0.1005(4) 0.3483(7) 0.4479(16) 0.080(3) Uani 1 1 d . . . . .
C029 C 0.9399(4) -0.1564(7) 0.8112(19) 0.094(3) Uani 1 1 d . . . . .
H029 H 0.933585 -0.172690 0.684208 0.113 Uiso 1 1 calc R U . . .
C02A C 0.9964(4) -0.1126(8) 1.048(2) 0.101(4) Uani 1 1 d . . . . .
C02B C 0.0079(4) 0.3883(8) 0.550(2) 0.094(4) Uani 1 1 d . . . . .
C02C C 0.9861(5) -0.1360(8) 0.868(2) 0.102(4) Uani 1 1 d . . . . .
H02C H 1.011179 -0.138348 0.778901 0.122 Uiso 1 1 calc R U . . .
C02D C 0.8075(5) -0.4183(7) 0.2018(18) 0.093(3) Uani 1 1 d . . . . .
H02A H 0.824758 -0.378988 0.128158 0.140 Uiso 1 1 calc R U . . .
H02B H 0.774473 -0.400390 0.221111 0.140 Uiso 1 1 calc R U . . .
H02D H 0.806848 -0.468244 0.132909 0.140 Uiso 1 1 calc R U . . .
C02E C 0.1987(5) 0.0794(7) -0.251(2) 0.102(4) Uani 1 1 d . . . . .
H02J H 0.197554 0.029986 -0.322051 0.152 Uiso 1 1 calc R U . . .
H02K H 0.232351 0.093496 -0.222637 0.152 Uiso 1 1 calc R U . . .
H02L H 0.183372 0.121033 -0.327093 0.152 Uiso 1 1 calc R U . . .
C02F C 0.0165(5) 0.3633(8) 0.369(2) 0.107(4) Uani 1 1 d . . . . .
H02M H -0.009413 0.359546 0.278210 0.129 Uiso 1 1 calc R U . . .
C02G C 0.0622(5) 0.3440(8) 0.3179(19) 0.097(3) Uani 1 1 d . . . . .
H02N H 0.067856 0.327289 0.191947 0.117 Uiso 1 1 calc R U . . .
C02H C 0.9138(5) -0.1294(10) 1.116(2) 0.109(4) Uani 1 1 d . . . . .
H02H H 0.888936 -0.128772 1.206117 0.131 Uiso 1 1 calc R U . . .
C02I C 0.9592(5) -0.1062(10) 1.170(2) 0.111(4) Uani 1 1 d . . . . .
H02I H 0.965012 -0.085355 1.293444 0.133 Uiso 1 1 calc R U . . .
C02J C 0.0913(4) 0.3721(9) 0.623(2) 0.106(4) Uani 1 1 d . . . . .
H02O H 0.117208 0.374768 0.713566 0.127 Uiso 1 1 calc R U . . .
C02K C -0.0503(6) 0.4246(13) 0.773(3) 0.154(7) Uani 1 1 d . . . . .
H02P H -0.083982 0.441354 0.780834 0.231 Uiso 1 1 calc R U . . .
H02Q H -0.029120 0.467004 0.818396 0.231 Uiso 1 1 calc R U . . .
H02R H -0.045089 0.377974 0.852741 0.231 Uiso 1 1 calc R U . . .
C02L C 0.0448(5) 0.3934(10) 0.680(2) 0.115(5) Uani 1 1 d . . . . .
H02S H 0.039340 0.410879 0.805012 0.138 Uiso 1 1 calc R U . . .
C4 C 0.3893(3) 1.1898(4) 0.7256(11) 0.052(2) Uani 1 1 d . . . . .
O4 O 1.0430(3) -0.0926(7) 1.0891(19) 0.131(4) Uani 1 1 d . . . . .
N1 N 0.1478(3) 0.3269(6) 0.4004(16) 0.094(3) Uani 1 1 d . . . . .

loop_
_atom_site_aniso_label
_atom_site_aniso_U_11
_atom_site_aniso_U_22
_atom_site_aniso_U_33
_atom_site_aniso_U_23
_atom_site_aniso_U_13
_atom_site_aniso_U_12
S001 0.0742(14) 0.0402(13) 0.0696(15) -0.0002(9) 0.0000(10) -0.0046(10)
S002 0.0743(14) 0.0393(13) 0.0776(16) 0.0010(9) 0.0037(10) 0.0056(10)
O1 0.097(5) 0.045(4) 0.099(5) -0.006(3) -0.003(4) -0.002(3)
O2 0.075(6) 0.128(9) 0.183(11) -0.015(7) 0.014(6) 0.003(5)
O3 0.082(4) 0.050(4) 0.091(5) -0.010(3) 0.004(3) 0.006(3)
N003 0.059(4) 0.038(4) 0.051(4) 0.001(3) -0.001(3) -0.001(3)
N006 0.057(4) 0.040(4) 0.066(4) 0.001(3) 0.003(3) 0.000(3)
N007 0.069(5) 0.059(5) 0.078(5) 0.010(4) -0.006(4) -0.005(4)
C1 0.107(11) 0.160(18) 0.22(2) -0.023(14) -0.083(13) -0.008(11)
C009 0.074(6) 0.036(4) 0.040(4) 0.004(3) 0.002(4) 0.002(3)
C00C 0.061(5) 0.040(4) 0.047(4) 0.000(3) 0.006(3) -0.003(3)
C00D 0.074(6) 0.042(5) 0.048(5) -0.003(3) 0.005(4) -0.003(4)
N00E 0.076(5) 0.043(4) 0.119(7) -0.003(4) 0.002(4) -0.012(4)
C00F 0.062(5) 0.048(5) 0.044(4) -0.001(3) 0.006(3) -0.006(4)
C00G 0.056(4) 0.043(4) 0.042(4) -0.001(3) -0.001(3) -0.002(3)
C00H 0.068(5) 0.042(4) 0.040(4) 0.001(3) 0.002(3) 0.002(3)
C00I 0.062(5) 0.055(5) 0.044(4) -0.002(3) -0.001(3) 0.002(4)
C00J 0.060(5) 0.042(4) 0.059(5) 0.001(3) 0.001(4) 0.004(4)
C00K 0.060(5) 0.053(5) 0.054(5) -0.005(4) 0.000(4) -0.003(4)
C00M 0.059(5) 0.042(5) 0.053(5) 0.000(3) 0.002(4) -0.002(3)
C00N 0.072(5) 0.038(5) 0.069(6) 0.004(4) -0.003(4) -0.006(4)
C00O 0.074(6) 0.037(4) 0.055(5) 0.006(3) 0.000(4) -0.005(4)
N00P 0.074(6) 0.049(5) 0.106(7) 0.007(4) -0.010(4) -0.004(4)
C00Q 0.081(6) 0.040(4) 0.058(5) 0.000(3) -0.004(4) -0.006(4)
C00R 0.070(5) 0.048(5) 0.060(5) -0.001(4) 0.002(4) 0.003(4)
C00S 0.076(6) 0.046(5) 0.049(5) 0.000(3) 0.001(4) 0.000(4)
C00T 0.065(5) 0.044(4) 0.045(4) -0.001(3) 0.001(3) 0.006(4)
C00U 0.063(5) 0.045(5) 0.058(5) -0.005(4) 0.004(4) -0.008(4)
C00V 0.055(5) 0.046(5) 0.077(6) 0.002(4) -0.004(4) 0.002(4)
N00W 0.075(5) 0.049(5) 0.109(7) 0.008(4) 0.002(4) 0.010(4)
N2 0.066(5) 0.070(6) 0.121(7) -0.024(5) -0.015(4) 0.009(4)
C00X 0.069(5) 0.041(4) 0.051(4) 0.003(3) 0.004(4) 0.001(4)
C00Y 0.066(5) 0.041(5) 0.069(5) 0.004(4) 0.001(4) 0.007(4)
C00Z 0.076(6) 0.045(5) 0.054(5) 0.000(3) 0.003(4) 0.003(4)
C2 0.061(5) 0.041(4) 0.041(4) 0.002(3) 0.004(3) 0.004(3)
C010 0.054(4) 0.041(4) 0.057(5) 0.001(3) 0.002(3) 0.003(3)
C011 0.080(6) 0.047(5) 0.079(6) -0.003(4) 0.009(5) 0.009(4)
C012 0.075(5) 0.042(4) 0.045(4) 0.000(3) -0.001(3) -0.001(4)
C013 0.068(5) 0.043(5) 0.065(5) 0.002(4) 0.005(4) -0.002(4)
C014 0.087(6) 0.043(4) 0.048(4) 0.003(3) -0.007(4) 0.000(4)
C015 0.065(6) 0.078(7) 0.111(9) -0.015(6) -0.001(6) 0.009(5)
C016 0.072(5) 0.051(5) 0.061(5) -0.002(4) 0.011(4) -0.002(4)
C017 0.080(6) 0.044(5) 0.042(4) -0.001(3) -0.009(4) 0.002(4)
C018 0.073(6) 0.032(4) 0.081(6) 0.000(4) 0.004(4) -0.002(4)
C019 0.068(5) 0.047(5) 0.060(5) -0.001(4) 0.006(4) -0.004(4)
C01A 0.071(5) 0.042(5) 0.072(6) 0.007(4) 0.012(4) 0.006(4)
C01B 0.058(5) 0.060(5) 0.054(5) -0.004(4) 0.000(4) -0.003(4)
C01C 0.061(5) 0.044(5) 0.071(6) 0.000(4) 0.003(4) 0.002(4)
C01E 0.074(5) 0.054(5) 0.057(5) 0.000(4) -0.011(4) -0.002(4)
C01F 0.069(5) 0.047(5) 0.058(5) 0.004(4) 0.008(4) 0.003(4)
C01G 0.061(5) 0.063(6) 0.054(5) -0.002(4) 0.000(4) 0.003(4)
C01H 0.072(6) 0.052(5) 0.081(6) -0.001(4) -0.011(4) -0.002(4)
C01I 0.073(5) 0.036(4) 0.058(5) -0.002(3) -0.005(4) -0.003(4)
C01J 0.061(5) 0.056(5) 0.082(6) -0.002(4) -0.004(4) 0.005(4)
C01K 0.071(6) 0.048(5) 0.075(6) 0.006(4) 0.000(4) 0.003(4)
C01M 0.072(6) 0.061(6) 0.091(7) -0.006(5) -0.003(5) -0.002(5)
C01N 0.062(5) 0.065(6) 0.104(7) -0.002(5) -0.001(5) 0.007(4)
C01P 0.083(7) 0.048(5) 0.102(7) -0.002(5) 0.014(5) -0.007(5)
C01Q 0.065(5) 0.056(6) 0.089(7) -0.005(5) 0.007(5) 0.000(4)
C01R 0.075(6) 0.045(5) 0.074(6) -0.002(4) 0.008(4) -0.002(4)
C01S 0.060(5) 0.048(5) 0.108(8) 0.007(5) -0.006(5) -0.001(4)
C01T 0.068(5) 0.052(5) 0.094(7) -0.001(5) 0.002(5) 0.011(4)
C01U 0.077(6) 0.071(7) 0.078(6) -0.014(5) -0.007(5) 0.010(5)
C01V 0.068(6) 0.049(5) 0.103(7) -0.004(5) -0.009(5) 0.002(4)
C01W 0.074(6) 0.049(5) 0.074(6) 0.005(4) -0.001(4) 0.003(4)
C01X 0.079(6) 0.050(5) 0.102(8) -0.002(5) 0.006(5) -0.006(5)
C01Y 0.068(5) 0.065(6) 0.082(7) -0.005(5) -0.003(5) 0.012(4)
C01Z 0.089(7) 0.050(6) 0.103(8) -0.006(5) -0.007(6) 0.014(5)
C3 0.061(5) 0.052(5) 0.041(4) 0.002(3) 0.000(3) -0.001(4)
C020 0.074(6) 0.068(6) 0.087(7) -0.015(5) 0.008(5) -0.006(5)
C021 0.065(5) 0.076(7) 0.074(6) -0.014(5) -0.001(4) -0.002(4)
C022 0.082(7) 0.059(6) 0.093(7) 0.012(5) -0.005(5) 0.010(5)
C023 0.077(6) 0.055(6) 0.090(7) -0.006(5) 0.001(5) -0.012(5)
C024 0.080(7) 0.049(6) 0.122(9) -0.003(5) 0.015(6) -0.015(5)
C025 0.074(6) 0.065(6) 0.085(7) 0.002(5) -0.008(5) 0.009(5)
C026 0.076(6) 0.047(6) 0.119(9) 0.004(5) 0.003(6) -0.010(5)
C027 0.077(6) 0.080(7) 0.081(7) 0.009(5) 0.010(5) -0.012(5)
C028 0.074(6) 0.082(7) 0.085(7) -0.016(5) 0.005(5) -0.006(5)
C029 0.094(8) 0.083(8) 0.107(9) -0.010(6) -0.003(7) -0.007(6)
C02A 0.070(8) 0.092(10) 0.140(12) -0.011(8) -0.017(7) 0.001(6)
C02B 0.077(8) 0.090(9) 0.116(10) -0.016(7) 0.012(7) 0.003(6)
C02C 0.082(8) 0.106(10) 0.117(10) -0.012(8) 0.010(7) -0.009(7)
C02D 0.106(8) 0.071(7) 0.104(9) -0.024(6) 0.006(7) 0.007(6)
C02E 0.116(9) 0.069(8) 0.120(10) -0.025(6) 0.010(8) -0.009(6)
C02F 0.082(8) 0.104(10) 0.135(12) -0.020(8) -0.009(7) 0.007(7)
C02G 0.097(8) 0.098(9) 0.097(8) -0.013(6) -0.005(7) 0.000(7)
C02H 0.079(7) 0.150(13) 0.099(9) -0.033(8) -0.010(6) 0.003(7)
C02I 0.090(9) 0.143(13) 0.099(9) -0.015(8) -0.019(7) 0.007(8)
C02J 0.066(7) 0.135(12) 0.118(10) -0.022(9) 0.004(6) -0.005(7)
C02K 0.096(10) 0.20(2) 0.166(17) 0.002(14) 0.039(10) 0.020(11)
C02L 0.073(8) 0.142(13) 0.131(12) -0.013(9) 0.011(7) 0.001(8)
C4 0.071(5) 0.035(4) 0.052(4) -0.002(3) 0.006(4) -0.003(3)
O4 0.069(5) 0.127(9) 0.196(11) -0.013(7) -0.026(6) -0.006(5)
N1 0.068(5) 0.081(6) 0.133(8) -0.025(6) 0.013(5) -0.005(4)

loop_
_atom_type_symbol
_atom_type_description
_atom_type_scat_dispersion_real
_atom_type_scat_dispersion_imag
_atom_type_scat_source
C C 0.0181 0.0091 'International Tables Vol C Tables 4.2.6.8 and 6.1.1.4'
H H 0.0000 0.0000 'International Tables Vol C Tables 4.2.6.8 and 6.1.1.4'
N N 0.0311 0.0180 'International Tables Vol C Tables 4.2.6.8 and 6.1.1.4'
O O 0.0492 0.0322 'International Tables Vol C Tables 4.2.6.8 and 6.1.1.4'
S S 0.3331 0.5567 'International Tables Vol C Tables 4.2.6.8 and 6.1.1.4'

loop_
_geom_angle_atom_site_label_1
_geom_angle_atom_site_label_2
_geom_angle_atom_site_label_3
_geom_angle
_geom_angle_site_symmetry_1
_geom_angle_site_symmetry_3
_geom_angle_publ_flag
C014 S001 C017 92.3(4) . . ?
C01R S002 C01A 92.2(4) . . ?
C01S O1 C02E 117.6(8) . . ?
C02B O2 C02K 114.8(12) . . ?
C01Q O3 C02D 117.7(8) . . ?
C00D N003 C00V 119.0(7) . . ?
C00D N003 C2 121.5(7) . . ?
C2 N003 C00V 119.3(6) . . ?
C00C N006 C01I 118.9(6) . . ?
C00X N006 C00C 121.3(7) . . ?
C00X N006 C01I 119.7(6) . . ?
H1A C1 H1B 109.5 . . ?
H1A C1 H1C 109.5 . . ?
H1B C1 H1C 109.5 . . ?
O4 C1 H1A 109.5 . . ?
O4 C1 H1B 109.5 . . ?
O4 C1 H1C 109.5 . . ?
N007 C009 C00H 177.3(8) . . ?
N006 C00C C3 118.7(7) . . ?
C010 C00C N006 121.3(7) . . ?
C010 C00C C3 120.0(7) . . ?
N003 C00D C012 119.5(7) . . ?
N003 C00D C019 118.5(7) . . ?
C019 C00D C012 122.0(7) . . ?
C00U C00F C4 120.0(7) . . ?
C010 C00F C00U 118.5(7) . . ?
C010 C00F C4 121.5(7) . . ?
C00T C00G H00G 119.7 . . ?
C2 C00G H00G 119.7 . . ?
C2 C00G C00T 120.6(7) . . ?
C009 C00H C00T 121.8(7) . . ?
C009 C00H C01C 117.0(7) . . ?
C01C C00H C00T 121.1(7) . . ?
C00Y C00I H00I 120.0 . . ?
C00Y C00I C3 120.1(8) . . ?
C3 C00I H00I 120.0 . . ?
C00T C00J H00J 119.2 . . ?
C01G C00J H00J 119.2 . . ?
C01G C00J C00T 121.6(8) . . ?
C00U C00K H00K 119.0 . . ?
C00U C00K C3 122.0(8) . . ?
C3 C00K H00K 119.0 . . ?
C2 C00M C01G 118.3(7) . . ?
C01B C00M C2 119.4(7) . . ?
C01B C00M C01G 122.3(7) . . ?
C00Q C00N H00N 123.1 . . ?
C014 C00N H00N 123.1 . . ?
C014 C00N C00Q 113.9(8) . . ?
N00P C00O C4 176.7(9) . . ?
C00N C00Q H00Q 123.6 . . ?
C017 C00Q C00N 112.8(8) . . ?
C017 C00Q H00Q 123.6 . . ?
N00E C00R C4 178.3(9) . . ?
C012 C00S H00S 116.8 . . ?
C012 C00S C014 126.5(8) . . ?
C014 C00S H00S 116.8 . . ?
C00G C00T C00H 121.3(7) . . ?
C00J C00T C00G 117.9(7) . . ?
C00J C00T C00H 120.8(7) . . ?
C00F C00U H00U 119.8 . . ?
C00K C00U C00F 120.3(8) . . ?
C00K C00U H00U 119.8 . . ?
N003 C00V H00A 108.1 . . ?
N003 C00V H00B 108.1 . . ?
N003 C00V C01J 117.0(7) . . ?
H00A C00V H00B 107.3 . . ?
C01J C00V H00A 108.1 . . ?
C01J C00V H00B 108.1 . . ?
C015 N2 C01U 120.1(8) . . ?
C01Y N2 C015 120.5(8) . . ?
C01Y N2 C01U 119.0(8) . . ?
N006 C00X C00Y 117.8(7) . . ?
N006 C00X C01F 119.6(7) . . ?
C00Y C00X C01F 122.6(8) . . ?
C00I C00Y C00X 122.3(8) . . ?
C00I C00Y H00Y 118.9 . . ?
C00X C00Y H00Y 118.8 . . ?
C018 C00Z H00Z 123.0 . . ?
C01R C00Z H00Z 123.0 . . ?
C01R C00Z C018 114.0(8) . . ?
N003 C2 C00M 118.7(7) . . ?
C00G C2 N003 120.8(7) . . ?
C00G C2 C00M 120.4(7) . . ?
C00C C010 H010 119.4 . . ?
C00F C010 C00C 121.1(7) . . ?
C00F C010 H010 119.4 . . ?
C016 C011 H011 119.2 . . ?
C01N C011 H011 119.2 . . ?
C01N C011 C016 121.6(9) . . ?
C00D C012 H012 118.5 . . ?
C00S C012 C00D 123.1(8) . . ?
C00S C012 H012 118.5 . . ?
C01F C013 H013 116.7 . . ?
C01F C013 C01R 126.7(9) . . ?
C01R C013 H013 116.7 . . ?
C00N C014 S001 110.7(7) . . ?
C00N C014 C00S 125.7(8) . . ?
C00S C014 S001 123.4(7) . . ?
C029 C015 N2 120.7(11) . . ?
C029 C015 C02H 117.8(11) . . ?
C02H C015 N2 121.5(11) . . ?
C011 C016 C01A 122.6(8) . . ?
C011 C016 C01W 116.8(8) . . ?
C01W C016 C01A 120.6(8) . . ?
C00Q C017 S001 110.3(7) . . ?
C00Q C017 C01E 128.4(8) . . ?
C01E C017 S001 121.3(7) . . ?
C00Z C018 H018 123.2 . . ?
C01A C018 C00Z 113.5(8) . . ?
C01A C018 H018 123.2 . . ?
C00D C019 H019 119.2 . . ?
C01B C019 C00D 121.7(8) . . ?
C01B C019 H019 119.2 . . ?
C016 C01A S002 121.1(7) . . ?
C018 C01A S002 110.1(7) . . ?
C018 C01A C016 128.8(8) . . ?
C00M C01B H01B 120.1 . . ?
C019 C01B C00M 119.8(8) . . ?
C019 C01B H01B 120.1 . . ?
N00W C01C C00H 178.0(10) . . ?
C01H C01E C017 122.8(8) . . ?
C01H C01E C01K 117.1(8) . . ?
C01K C01E C017 120.1(8) . . ?
C00X C01F H01F 118.0 . . ?
C013 C01F C00X 124.0(8) . . ?
C013 C01F H01F 118.0 . . ?
C00J C01G C00M 121.1(8) . . ?
C00J C01G H01G 119.4 . . ?
C00M C01G H01G 119.4 . . ?
C01E C01H H01H 119.6 . . ?
C01M C01H C01E 120.9(9) . . ?
C01M C01H H01H 119.6 . . ?
N006 C01I H01E 108.7 . . ?
N006 C01I H01I 108.7 . . ?
N006 C01I C021 114.4(7) . . ?
H01E C01I H01I 107.6 . . ?
C021 C01I H01E 108.7 . . ?
C021 C01I H01I 108.7 . . ?
C00V C01J H01A 109.5 . . ?
C00V C01J H01C 109.5 . . ?
C00V C01J H01D 109.5 . . ?
H01A C01J H01C 109.5 . . ?
H01A C01J H01D 109.5 . . ?
H01C C01J H01D 109.5 . . ?
C01E C01K H01K 119.3 . . ?
C01V C01K C01E 121.4(9) . . ?
C01V C01K H01K 119.3 . . ?
C01H C01M H01M 119.2 . . ?
C01H C01M C01U 121.6(9) . . ?
C01U C01M H01M 119.2 . . ?
C011 C01N H01N 119.8 . . ?
C011 C01N C020 120.4(9) . . ?
C020 C01N H01N 119.8 . . ?
C01W C01P H01P 119.6 . . ?
C01W C01P C020 120.8(9) . . ?
C020 C01P H01P 119.6 . . ?
O3 C01Q C022 116.7(9) . . ?
C01T C01Q O3 123.9(9) . . ?
C01T C01Q C022 119.2(9) . . ?
C00Z C01R S002 110.2(7) . . ?
C00Z C01R C013 126.4(9) . . ?
C013 C01R S002 123.4(7) . . ?
C01X C01S O1 123.6(10) . . ?
C01X C01S C026 120.6(10) . . ?
C026 C01S O1 115.7(8) . . ?
C01Q C01T H01T 120.2 . . ?
C01Z C01T C01Q 119.6(10) . . ?
C01Z C01T H01T 120.2 . . ?
C01M C01U N2 122.0(10) . . ?
C01M C01U C01V 119.2(9) . . ?
C01V C01U N2 118.8(9) . . ?
C01K C01V H01V 120.1 . . ?
C01U C01V C01K 119.8(9) . . ?
C01U C01V H01V 120.1 . . ?
C016 C01W H01W 119.0 . . ?
C01P C01W C016 121.9(9) . . ?
C01P C01W H01W 119.0 . . ?
C01S C01X H01X 120.5 . . ?
C01S C01X C024 118.9(10) . . ?
C024 C01X H01X 120.5 . . ?
C01Z C01Y N2 121.5(9) . . ?
C025 C01Y N2 121.5(9) . . ?
C025 C01Y C01Z 117.0(9) . . ?
C01T C01Z C01Y 122.4(10) . . ?
C01T C01Z H01Z 118.8 . . ?
C01Y C01Z H01Z 118.8 . . ?
C00C C3 C00K 117.8(7) . . ?
C00I C3 C00C 119.6(7) . . ?
C00I C3 C00K 122.6(8) . . ?
C01N C020 N1 121.2(9) . . ?
C01P C020 C01N 118.4(9) . . ?
C01P C020 N1 120.4(9) . . ?
C01I C021 H02E 109.5 . . ?
C01I C021 H02F 109.5 . . ?
C01I C021 H02G 109.5 . . ?
H02E C021 H02F 109.5 . . ?
H02E C021 H02G 109.5 . . ?
H02F C021 H02G 109.5 . . ?
C01Q C022 H022 119.6 . . ?
C025 C022 C01Q 120.7(9) . . ?
C025 C022 H022 119.6 . . ?
C024 C023 C027 118.6(9) . . ?
C024 C023 N1 120.7(9) . . ?
C027 C023 N1 120.7(9) . . ?
C01X C024 C023 121.5(9) . . ?
C01X C024 H024 119.2 . . ?
C023 C024 H024 119.2 . . ?
C01Y C025 H025 119.5 . . ?
C022 C025 C01Y 120.9(10) . . ?
C022 C025 H025 119.5 . . ?
C01S C026 H026 119.9 . . ?
C027 C026 C01S 120.3(9) . . ?
C027 C026 H026 119.9 . . ?
C023 C027 H027 120.0 . . ?
C026 C027 C023 120.0(10) . . ?
C026 C027 H027 120.0 . . ?
C02G C028 N1 122.0(10) . . ?
C02J C028 C02G 117.9(11) . . ?
C02J C028 N1 120.1(10) . . ?
C015 C029 H029 119.5 . . ?
C015 C029 C02C 120.9(12) . . ?
C02C C029 H029 119.5 . . ?
C02C C02A C02I 118.1(11) . . ?
C02C C02A O4 116.8(13) . . ?
O4 C02A C02I 124.9(14) . . ?
C02F C02B O2 113.9(12) . . ?
C02L C02B O2 126.0(13) . . ?
C02L C02B C02F 120.1(12) . . ?
C029 C02C H02C 119.4 . . ?
C02A C02C C029 121.2(12) . . ?
C02A C02C H02C 119.4 . . ?
O3 C02D H02A 109.5 . . ?
O3 C02D H02B 109.5 . . ?
O3 C02D H02D 109.5 . . ?
H02A C02D H02B 109.5 . . ?
H02A C02D H02D 109.5 . . ?
H02B C02D H02D 109.5 . . ?
O1 C02E H02J 109.5 . . ?
O1 C02E H02K 109.5 . . ?
O1 C02E H02L 109.5 . . ?
H02J C02E H02K 109.5 . . ?
H02J C02E H02L 109.5 . . ?
H02K C02E H02L 109.5 . . ?
C02B C02F H02M 119.9 . . ?
C02G C02F C02B 120.1(12) . . ?
C02G C02F H02M 119.9 . . ?
C028 C02G H02N 119.5 . . ?
C02F C02G C028 121.0(12) . . ?
C02F C02G H02N 119.5 . . ?
C015 C02H H02H 119.4 . . ?
C02I C02H C015 121.2(13) . . ?
C02I C02H H02H 119.4 . . ?
C02A C02I H02I 119.8 . . ?
C02H C02I C02A 120.5(13) . . ?
C02H C02I H02I 119.8 . . ?
C028 C02J H02O 118.7 . . ?
C028 C02J C02L 122.7(13) . . ?
C02L C02J H02O 118.7 . . ?
O2 C02K H02P 109.5 . . ?
O2 C02K H02Q 109.5 . . ?
O2 C02K H02R 109.5 . . ?
H02P C02K H02Q 109.5 . . ?
H02P C02K H02R 109.5 . . ?
H02Q C02K H02R 109.5 . . ?
C02B C02L C02J 118.2(14) . . ?
C02B C02L H02S 120.9 . . ?
C02J C02L H02S 120.9 . . ?
C00O C4 C00F 120.6(7) . . ?
C00O C4 C00R 116.9(7) . . ?
C00R C4 C00F 122.4(8) . . ?
C02A O4 C1 118.3(13) . . ?
C020 N1 C023 118.8(8) . . ?
C020 N1 C028 121.3(9) . . ?
C028 N1 C023 119.7(8) . . ?

loop_
_geom_bond_atom_site_label_1
_geom_bond_atom_site_label_2
_geom_bond_distance
_geom_bond_site_symmetry_2
_geom_bond_publ_flag
S001 C014 1.717(10) . ?
S001 C017 1.731(8) . ?
S002 C01A 1.732(8) . ?
S002 C01R 1.722(10) . ?
O1 C01S 1.389(12) . ?
O1 C02E 1.397(15) . ?
O2 C02B 1.381(15) . ?
O2 C02K 1.44(2) . ?
O3 C01Q 1.381(12) . ?
O3 C02D 1.397(14) . ?
N003 C00D 1.381(10) . ?
N003 C00V 1.483(10) . ?
N003 C2 1.397(10) . ?
N006 C00C 1.407(10) . ?
N006 C00X 1.379(10) . ?
N006 C01I 1.469(11) . ?
N007 C009 1.153(11) . ?
C1 H1A 0.9800 . ?
C1 H1B 0.9800 . ?
C1 H1C 0.9800 . ?
C1 O4 1.38(2) . ?
C009 C00H 1.407(13) . ?
C00C C010 1.403(11) . ?
C00C C3 1.411(11) . ?
C00D C012 1.441(12) . ?
C00D C019 1.390(12) . ?
N00E C00R 1.153(11) . ?
C00F C00U 1.418(12) . ?
C00F C010 1.399(11) . ?
C00F C4 1.435(11) . ?
C00G H00G 0.9500 . ?
C00G C00T 1.421(11) . ?
C00G C2 1.388(11) . ?
C00H C00T 1.430(11) . ?
C00H C01C 1.424(12) . ?
C00I H00I 0.9500 . ?
C00I C00Y 1.365(12) . ?
C00I C3 1.381(11) . ?
C00J H00J 0.9500 . ?
C00J C00T 1.411(12) . ?
C00J C01G 1.348(12) . ?
C00K H00K 0.9500 . ?
C00K C00U 1.362(12) . ?
C00K C3 1.420(11) . ?
C00M C2 1.408(11) . ?
C00M C01B 1.403(12) . ?
C00M C01G 1.423(12) . ?
C00N H00N 0.9500 . ?
C00N C00Q 1.394(12) . ?
C00N C014 1.369(11) . ?
C00O N00P 1.161(11) . ?
C00O C4 1.393(13) . ?
C00Q H00Q 0.9500 . ?
C00Q C017 1.383(13) . ?
C00R C4 1.401(12) . ?
C00S H00S 0.9500 . ?
C00S C012 1.345(11) . ?
C00S C014 1.447(12) . ?
C00U H00U 0.9500 . ?
C00V H00A 0.9900 . ?
C00V H00B 0.9900 . ?
C00V C01J 1.489(13) . ?
N00W C01C 1.147(11) . ?
N2 C015 1.423(13) . ?
N2 C01U 1.431(13) . ?
N2 C01Y 1.403(13) . ?
C00X C00Y 1.398(12) . ?
C00X C01F 1.439(12) . ?
C00Y H00Y 0.9500 . ?
C00Z H00Z 0.9500 . ?
C00Z C018 1.381(12) . ?
C00Z C01R 1.375(12) . ?
C010 H010 0.9500 . ?
C011 H011 0.9500 . ?
C011 C016 1.383(13) . ?
C011 C01N 1.381(14) . ?
C012 H012 0.9500 . ?
C013 H013 0.9500 . ?
C013 C01F 1.342(12) . ?
C013 C01R 1.434(12) . ?
C015 C029 1.352(16) . ?
C015 C02H 1.373(16) . ?
C016 C01A 1.458(13) . ?
C016 C01W 1.401(12) . ?
C017 C01E 1.447(13) . ?
C018 H018 0.9500 . ?
C018 C01A 1.376(13) . ?
C019 H019 0.9500 . ?
C019 C01B 1.373(12) . ?
C01B H01B 0.9500 . ?
C01E C01H 1.399(13) . ?
C01E C01K 1.407(12) . ?
C01F H01F 0.9500 . ?
C01G H01G 0.9500 . ?
C01H H01H 0.9500 . ?
C01H C01M 1.373(14) . ?
C01I H01E 0.9900 . ?
C01I H01I 0.9900 . ?
C01I C021 1.507(13) . ?
C01J H01A 0.9800 . ?
C01J H01C 0.9800 . ?
C01J H01D 0.9800 . ?
C01K H01K 0.9500 . ?
C01K C01V 1.390(13) . ?
C01M H01M 0.9500 . ?
C01M C01U 1.375(14) . ?
C01N H01N 0.9500 . ?
C01N C020 1.394(14) . ?
C01P H01P 0.9500 . ?
C01P C01W 1.363(14) . ?
C01P C020 1.378(14) . ?
C01Q C01T 1.379(13) . ?
C01Q C022 1.386(14) . ?
C01S C01X 1.376(13) . ?
C01S C026 1.380(15) . ?
C01T H01T 0.9500 . ?
C01T C01Z 1.367(15) . ?
C01U C01V 1.385(14) . ?
C01V H01V 0.9500 . ?
C01W H01W 0.9500 . ?
C01X H01X 0.9500 . ?
C01X C024 1.380(14) . ?
C01Y C01Z 1.403(15) . ?
C01Y C025 1.385(14) . ?
C01Z H01Z 0.9500 . ?
C020 N1 1.404(13) . ?
C021 H02E 0.9800 . ?
C021 H02F 0.9800 . ?
C021 H02G 0.9800 . ?
C022 H022 0.9500 . ?
C022 C025 1.381(15) . ?
C023 C024 1.388(14) . ?
C023 C027 1.393(14) . ?
C023 N1 1.440(13) . ?
C024 H024 0.9500 . ?
C025 H025 0.9500 . ?
C026 H026 0.9500 . ?
C026 C027 1.378(15) . ?
C027 H027 0.9500 . ?
C028 C02G 1.388(16) . ?
C028 C02J 1.331(16) . ?
C028 N1 1.411(14) . ?
C029 H029 0.9500 . ?
C029 C02C 1.380(17) . ?
C02A C02C 1.354(19) . ?
C02A C02I 1.37(2) . ?
C02A O4 1.362(15) . ?
C02B C02F 1.373(18) . ?
C02B C02L 1.360(19) . ?
C02C H02C 0.9500 . ?
C02D H02A 0.9800 . ?
C02D H02B 0.9800 . ?
C02D H02D 0.9800 . ?
C02E H02J 0.9800 . ?
C02E H02K 0.9800 . ?
C02E H02L 0.9800 . ?
C02F H02M 0.9500 . ?
C02F C02G 1.370(17) . ?
C02G H02N 0.9500 . ?
C02H H02H 0.9500 . ?
C02H C02I 1.368(18) . ?
C02I H02I 0.9500 . ?
C02J H02O 0.9500 . ?
C02J C02L 1.411(18) . ?
C02K H02P 0.9800 . ?
C02K H02Q 0.9800 . ?
C02K H02R 0.9800 . ?
C02L H02S 0.9500 . ?

loop_
_geom_torsion_atom_site_label_1
_geom_torsion_atom_site_label_2
_geom_torsion_atom_site_label_3
_geom_torsion_atom_site_label_4
_geom_torsion
_geom_torsion_site_symmetry_1
_geom_torsion_site_symmetry_2
_geom_torsion_site_symmetry_3
_geom_torsion_site_symmetry_4
_geom_torsion_publ_flag
S001 C017 C01E C01H -0.7(12) . . . . ?
S001 C017 C01E C01K 180.0(7) . . . . ?
O1 C01S C01X C024 179.1(9) . . . . ?
O1 C01S C026 C027 179.0(9) . . . . ?
O2 C02B C02F C02G 179.8(13) . . . . ?
O2 C02B C02L C02J 179.5(14) . . . . ?
O3 C01Q C01T C01Z 179.6(10) . . . . ?
O3 C01Q C022 C025 -178.1(9) . . . . ?
N003 C00D C012 C00S 162.3(7) . . . . ?
N003 C00D C019 C01B 2.6(11) . . . . ?
N006 C00C C010 C00F -177.4(7) . . . . ?
N006 C00C C3 C00I -4.2(11) . . . . ?
N006 C00C C3 C00K 175.9(7) . . . . ?
N006 C00X C00Y C00I 0.2(12) . . . . ?
N006 C00X C01F C013 171.9(8) . . . . ?
C009 C00H C00T C00G 6.8(11) . . . . ?
C009 C00H C00T C00J -173.8(7) . . . . ?
C00C N006 C00X C00Y -2.5(11) . . . . ?
C00C N006 C00X C01F 178.7(7) . . . . ?
C00C N006 C01I C021 -90.5(9) . . . . ?
C00D N003 C00V C01J 98.1(9) . . . . ?
C00D N003 C2 C00G -174.1(7) . . . . ?
C00D N003 C2 C00M 6.7(10) . . . . ?
C00D C019 C01B C00M 0.2(12) . . . . ?
C00N C00Q C017 S001 -0.6(9) . . . . ?
C00N C00Q C017 C01E -179.4(8) . . . . ?
C00Q C00N C014 S001 -2.1(9) . . . . ?
C00Q C00N C014 C00S -177.4(8) . . . . ?
C00Q C017 C01E C01H 178.0(9) . . . . ?
C00Q C017 C01E C01K -1.3(14) . . . . ?
C00T C00G C2 N003 179.1(7) . . . . ?
C00T C00G C2 C00M -1.7(11) . . . . ?
C00T C00J C01G C00M -0.4(12) . . . . ?
C00U C00F C010 C00C 2.2(11) . . . . ?
C00U C00F C4 C00O -171.8(7) . . . . ?
C00U C00F C4 C00R 4.4(11) . . . . ?
C00U C00K C3 C00C 0.9(11) . . . . ?
C00U C00K C3 C00I -179.0(8) . . . . ?
C00V N003 C00D C012 -12.5(10) . . . . ?
C00V N003 C00D C019 169.9(7) . . . . ?
C00V N003 C2 C00G 9.9(10) . . . . ?
C00V N003 C2 C00M -169.3(7) . . . . ?
N2 C015 C029 C02C -178.3(12) . . . . ?
N2 C015 C02H C02I -179.0(13) . . . . ?
N2 C01U C01V C01K -177.6(9) . . . . ?
N2 C01Y C01Z C01T 179.8(10) . . . . ?
N2 C01Y C025 C022 -178.0(10) . . . . ?
C00X N006 C00C C010 -176.1(7) . . . . ?
C00X N006 C00C C3 4.5(10) . . . . ?
C00X N006 C01I C021 92.0(9) . . . . ?
C00Y C00I C3 C00C 1.9(11) . . . . ?
C00Y C00I C3 C00K -178.1(7) . . . . ?
C00Y C00X C01F C013 -6.8(12) . . . . ?
C00Z C018 C01A S002 -0.3(10) . . . . ?
C00Z C018 C01A C016 -180.0(9) . . . . ?
C2 N003 C00D C012 171.5(7) . . . . ?
C2 N003 C00D C019 -6.1(10) . . . . ?
C2 N003 C00V C01J -85.8(9) . . . . ?
C2 C00G C00T C00H -176.8(7) . . . . ?
C2 C00G C00T C00J 3.8(10) . . . . ?
C2 C00M C01B C019 0.4(11) . . . . ?
C2 C00M C01G C00J 2.5(11) . . . . ?
C010 C00C C3 C00I 176.4(7) . . . . ?
C010 C00C C3 C00K -3.5(11) . . . . ?
C010 C00F C00U C00K -4.8(11) . . . . ?
C010 C00F C4 C00O 9.8(11) . . . . ?
C010 C00F C4 C00R -174.0(7) . . . . ?
C011 C016 C01A S002 2.0(12) . . . . ?
C011 C016 C01A C018 -178.4(9) . . . . ?
C011 C016 C01W C01P 1.5(14) . . . . ?
C011 C01N C020 C01P 1.4(16) . . . . ?
C011 C01N C020 N1 -177.7(10) . . . . ?
C012 C00D C019 C01B -174.9(8) . . . . ?
C012 C00S C014 S001 -0.4(12) . . . . ?
C012 C00S C014 C00N 174.4(8) . . . . ?
C014 S001 C017 C00Q -0.5(6) . . . . ?
C014 S001 C017 C01E 178.4(7) . . . . ?
C014 C00N C00Q C017 1.8(11) . . . . ?
C014 C00S C012 C00D 170.8(7) . . . . ?
C015 N2 C01U C01M 39.1(16) . . . . ?
C015 N2 C01U C01V -142.2(11) . . . . ?
C015 N2 C01Y C01Z -129.0(12) . . . . ?
C015 N2 C01Y C025 49.2(16) . . . . ?
C015 C029 C02C C02A 0(2) . . . . ?
C015 C02H C02I C02A -5(2) . . . . ?
C016 C011 C01N C020 -0.3(16) . . . . ?
C017 S001 C014 C00N 1.4(7) . . . . ?
C017 S001 C014 C00S 176.9(7) . . . . ?
C017 C01E C01H C01M -177.9(9) . . . . ?
C017 C01E C01K C01V 177.5(9) . . . . ?
C018 C00Z C01R S002 -1.1(10) . . . . ?
C018 C00Z C01R C013 177.3(9) . . . . ?
C019 C00D C012 C00S -20.2(12) . . . . ?
C01A S002 C01R C00Z 0.7(7) . . . . ?
C01A S002 C01R C013 -177.7(8) . . . . ?
C01A C016 C01W C01P -178.0(9) . . . . ?
C01B C00M C2 N003 -3.8(11) . . . . ?
C01B C00M C2 C00G 177.0(7) . . . . ?
C01B C00M C01G C00J -175.9(8) . . . . ?
C01C C00H C00T C00G -176.5(7) . . . . ?
C01C C00H C00T C00J 2.8(11) . . . . ?
C01E C01H C01M C01U 0.3(16) . . . . ?
C01E C01K C01V C01U 0.6(15) . . . . ?
C01F C00X C00Y C00I 178.9(8) . . . . ?
C01F C013 C01R S002 4.6(13) . . . . ?
C01F C013 C01R C00Z -173.6(9) . . . . ?
C01G C00J C00T C00G -2.7(11) . . . . ?
C01G C00J C00T C00H 177.9(7) . . . . ?
C01G C00M C2 N003 177.8(7) . . . . ?
C01G C00M C2 C00G -1.4(11) . . . . ?
C01G C00M C01B C019 178.8(7) . . . . ?
C01H C01E C01K C01V -1.9(13) . . . . ?
C01H C01M C01U N2 177.1(10) . . . . ?
C01H C01M C01U C01V -1.7(16) . . . . ?
C01I N006 C00C C010 6.4(10) . . . . ?
C01I N006 C00C C3 -173.0(7) . . . . ?
C01I N006 C00X C00Y 175.0(7) . . . . ?
C01I N006 C00X C01F -3.8(10) . . . . ?
C01K C01E C01H C01M 1.4(14) . . . . ?
C01M C01U C01V C01K 1.2(15) . . . . ?
C01N C011 C016 C01A 178.4(9) . . . . ?
C01N C011 C016 C01W -1.1(14) . . . . ?
C01N C020 N1 C023 133.2(11) . . . . ?
C01N C020 N1 C028 -41.0(17) . . . . ?
C01P C020 N1 C023 -45.9(15) . . . . ?
C01P C020 N1 C028 139.9(11) . . . . ?
C01Q C01T C01Z C01Y -3.3(17) . . . . ?
C01Q C022 C025 C01Y -0.2(16) . . . . ?
C01R S002 C01A C016 179.4(8) . . . . ?
C01R S002 C01A C018 -0.2(8) . . . . ?
C01R C00Z C018 C01A 0.9(11) . . . . ?
C01R C013 C01F C00X -178.1(8) . . . . ?
C01S C01X C024 C023 1.5(17) . . . . ?
C01S C026 C027 C023 2.2(16) . . . . ?
C01T C01Q C022 C025 -1.5(15) . . . . ?
C01U N2 C015 C029 -134.9(12) . . . . ?
C01U N2 C015 C02H 46.5(17) . . . . ?
C01U N2 C01Y C01Z 42.9(16) . . . . ?
C01U N2 C01Y C025 -138.9(11) . . . . ?
C01W C016 C01A S002 -178.6(7) . . . . ?
C01W C016 C01A C018 1.0(15) . . . . ?
C01W C01P C020 C01N -1.1(16) . . . . ?
C01W C01P C020 N1 178.0(10) . . . . ?
C01X C01S C026 C027 -2.0(16) . . . . ?
C01Y N2 C015 C029 36.9(17) . . . . ?
C01Y N2 C015 C02H -141.7(13) . . . . ?
C01Y N2 C01U C01M -132.9(11) . . . . ?
C01Y N2 C01U C01V 45.9(15) . . . . ?
C01Z C01Y C025 C022 0.2(16) . . . . ?
C3 C00C C010 C00F 2.0(11) . . . . ?
C3 C00I C00Y C00X 0.1(12) . . . . ?
C3 C00K C00U C00F 3.3(12) . . . . ?
C020 C01P C01W C016 -0.4(16) . . . . ?
C022 C01Q C01T C01Z 3.2(15) . . . . ?
C024 C023 C027 C026 -0.6(16) . . . . ?
C024 C023 N1 C020 -42.8(16) . . . . ?
C024 C023 N1 C028 131.5(12) . . . . ?
C025 C01Y C01Z C01T 1.6(17) . . . . ?
C026 C01S C01X C024 0.1(16) . . . . ?
C027 C023 C024 C01X -1.3(17) . . . . ?
C027 C023 N1 C020 138.1(11) . . . . ?
C027 C023 N1 C028 -47.6(16) . . . . ?
C028 C02J C02L C02B 1(2) . . . . ?
C029 C015 C02H C02I 2(2) . . . . ?
C02B C02F C02G C028 1(2) . . . . ?
C02C C02A C02I C02H 6(2) . . . . ?
C02C C02A O4 C1 -173.1(14) . . . . ?
C02D O3 C01Q C01T 12.6(14) . . . . ?
C02D O3 C01Q C022 -171.0(10) . . . . ?
C02E O1 C01S C01X -9.8(15) . . . . ?
C02E O1 C01S C026 169.3(10) . . . . ?
C02F C02B C02L C02J 0(2) . . . . ?
C02G C028 C02J C02L -1(2) . . . . ?
C02G C028 N1 C020 137.2(13) . . . . ?
C02G C028 N1 C023 -36.9(17) . . . . ?
C02H C015 C029 C02C 0.3(19) . . . . ?
C02I C02A C02C C029 -3(2) . . . . ?
C02I C02A O4 C1 11(2) . . . . ?
C02J C028 C02G C02F 0(2) . . . . ?
C02J C028 N1 C020 -44.2(18) . . . . ?
C02J C028 N1 C023 141.7(13) . . . . ?
C02K O2 C02B C02F 174.0(14) . . . . ?
C02K O2 C02B C02L -6(2) . . . . ?
C02L C02B C02F C02G 0(2) . . . . ?
C4 C00F C00U C00K 176.8(7) . . . . ?
C4 C00F C010 C00C -179.4(7) . . . . ?
O4 C02A C02C C029 -179.1(13) . . . . ?
O4 C02A C02I C02H -178.7(15) . . . . ?
N1 C023 C024 C01X 179.6(10) . . . . ?
N1 C023 C027 C026 178.6(10) . . . . ?
N1 C028 C02G C02F 178.5(12) . . . . ?
N1 C028 C02J C02L -179.3(14) . . . . ?

loop_
_twin_individual_id
_twin_individual_mass_fraction_refined
1 0.95(4)
2 0.05(4)
